data_2008214
loop_
_publ_author_name
'Peeters, Oswald M.'
'Jamroz, Dorota'
'Norbert M. Blaton'
'Camiel J. De Ranter'

_publ_section_title
;
 Novel selective \k-opioid ligands
;
_journal_issue 3
_journal_name_full 'Acta Crystallographica Section C'
_journal_page_first 458
_journal_page_last 461
_journal_paper_doi 10.1107/S0108270198012736
_journal_volume 55
_journal_year 1999
_chemical_formula_moiety 'C21 H31 N2 O2 1+, Cl 1-, 2(H2 O)'
_chemical_formula_sum 'C21 H35 Cl N2 O4'
_chemical_formula_weight 414.96
_chemical_name_systematic
;
(-)-(2S)-2-[(Methylethylaminium)methyl]-1-[(5,6,7,8-tetrahydro-5-oxo-2-
naphthyl)acetyl]piperidine chloride dihydrate
;
_space_group_IT_number 19
_symmetry_cell_setting orthorhombic
_symmetry_space_group_name_Hall 'P 2ac 2ab'
_symmetry_space_group_name_H-M 'P 21 21 21'
_cell_angle_alpha 90.00
_cell_angle_beta 90.00
_cell_angle_gamma 90.00
_cell_formula_units_Z 4
_cell_length_a 7.2011(8)
_cell_length_b 7.6300(6)
_cell_length_c 41.223(3)
_cell_measurement_reflns_used 37
_cell_measurement_temperature 293
_cell_measurement_theta_max 16.50
_cell_measurement_theta_min 2.29
_cell_volume 2265.0(3)
_computing_cell_refinement XSCANS
_computing_data_collection 'XSCANS (Siemens, 1996)                  '
_computing_data_reduction XSCANS
_computing_molecular_graphics 'DIAMOND (Bergerhoff, 1996)'
_computing_publication_material 'PARST (Nardelli, 1983)'
_computing_structure_refinement 'SHELXL-93 (Sheldrick, 1993)'
_computing_structure_solution 'SIR92 (Altomare et al, 1994)'
_diffrn_measurement_device_type 'Siemens P4 four-circle diffractometer   '
_diffrn_measurement_method '\w/2\q scan                             '
_diffrn_radiation_type 'Cu K\a'
_diffrn_radiation_wavelength 1.54184
_diffrn_reflns_av_R_equivalents .0215
_diffrn_reflns_limit_h_max 7
_diffrn_reflns_limit_h_min -1
_diffrn_reflns_limit_k_max 1
_diffrn_reflns_limit_k_min -9
_diffrn_reflns_limit_l_max 49
_diffrn_reflns_limit_l_min -1
_diffrn_reflns_number 3227
_diffrn_reflns_theta_max 69.09
_diffrn_standards_decay_% 4.0
_diffrn_standards_interval_count 100
_diffrn_standards_number 3
_exptl_absorpt_coefficient_mu 1.720
_exptl_absorpt_correction_T_max .934
_exptl_absorpt_correction_T_min .800
_exptl_absorpt_correction_type psi-scan
_exptl_absorpt_process_details 'XEMP (Siemens, 1989)'
_exptl_crystal_colour 'colourless                              '
_exptl_crystal_density_diffrn 1.217
_exptl_crystal_density_method 'not measured'
_exptl_crystal_description 'plate                                   '
_exptl_crystal_F_000 896
_exptl_crystal_size_max .24
_exptl_crystal_size_mid .14
_exptl_crystal_size_min .04
_refine_diff_density_max .20
_refine_diff_density_min -.17
_refine_ls_abs_structure_details 'Flack (1983)'
_refine_ls_abs_structure_Flack .01(3)
_refine_ls_extinction_coef .0028(3)
_refine_ls_extinction_method 'SHELXL93 (Sheldrick, 1993)'
_refine_ls_goodness_of_fit_all 1.062
_refine_ls_goodness_of_fit_ref 1.062
_refine_ls_hydrogen_treatment constr
_refine_ls_matrix_type full
_refine_ls_number_parameters 256
_refine_ls_number_reflns 2928
_refine_ls_R_factor_all .0819
_refine_ls_R_factor_gt .0500
_refine_ls_shift/su_max .001
_refine_ls_structure_factor_coef Fsqd
_refine_ls_weighting_details
;
w=1/[\s^2^(Fo^2^)+(0.0491P)^2^+ 1.0035P]  where P=(Fo^2^+2Fc^2^)/3
;
_refine_ls_weighting_scheme calc
_refine_ls_wR_factor_all .1302
_refine_ls_wR_factor_ref .1302
_reflns_number_gt 2087
_reflns_number_total 2928
_reflns_threshold_expression F^2^>2.0\s(F^2^)
_cod_data_source_file bm1280.cif
_cod_data_source_block 2
_cod_depositor_comments
;
The following automatic conversions were performed:
'_symmetry_cell_setting' value 'Orthorhombic' changed to 'orthorhombic'
according to '/home/saulius/struct/CIF-dictionaries/cif_core.dic'
dictionary named 'cif_core.dic' version 2.4.1 from 2010-06-29.

Automatic conversion script
Id: cif_fix_enum 1527 2010-12-29 10:47:43Z saulius 
;
_cod_original_formula_sum 'C21 H35 Cl1 N2 O4'
_cod_database_code 2008214

loop_
_symmetry_equiv_pos_as_xyz
X,Y,Z
1/2-X,-Y,1/2+Z
1/2+X,1/2-Y,-Z
-X,1/2+Y,1/2-Z

loop_
_atom_site_label
_atom_site_fract_x
_atom_site_fract_y
_atom_site_fract_z
_atom_site_U_iso_or_equiv
_atom_site_adp_type
_atom_site_calc_flag
_atom_site_calc_attached_atom
_atom_site_refinement_flags
_atom_site_type_symbol
Cl .8266(2) .6448(2) .21683(3) .0654(4) aniso . . . Cl
C1 1.1857(7) .3387(6) .05150(10) .0450(10) aniso . . . C
C2 1.1561(7) .5212(5) .05070(10) .0430(10) aniso . . . C
C3 1.1212(6) .6066(6) .07952(9) .0430(10) aniso . . . C
C4 1.1154(6) .5206(6) .10890(10) .0430(10) aniso . . . C
C5 1.1442(7) .3399(6) .10950(10) .054(2) aniso . . . C
C6 1.1775(7) .2521(6) .08110(10) .054(2) aniso . . . C
C7 1.0871(7) .6180(6) .14080(10) .052(2) aniso . . . C
C8 1.0080(7) .8001(7) .13810(10) .046(2) aniso . . . C
O9 1.1095(5) .9298(5) .14049(8) .0590(10) aniso . . . O
N10 .8207(5) .8172(5) .13311(8) .0440(10) aniso . . . N
C11 .6965(7) .6725(6) .12490(10) .056(2) aniso . . . C
C12 .6189(7) .6964(7) .09060(10) .064(2) aniso . . . C
C13 .5262(7) .8732(8) .08680(10) .064(2) aniso . . . C
C14 .6581(7) 1.0201(7) .09660(10) .058(2) aniso . . . C
C15 .7416(7) .9952(6) .13045(9) .0450(10) aniso . . . C
C16 .5941(7) 1.0260(6) .15671(9) .050(2) aniso . . . C
N17 .6658(5) .9985(5) .19068(7) .0490(10) aniso . . . N
C18 .8243(7) 1.1148(7) .19910(10) .064(2) aniso . . . C
C19 .5142(7) 1.0181(6) .21550(10) .057(2) aniso . . . C
C20 1.2272(7) .2397(6) .02130(10) .054(2) aniso . . . C
C21 1.2409(7) .3401(6) -.00960(10) .058(2) aniso . . . C
C22 1.2995(8) .5294(6) -.00460(10) .062(2) aniso . . . C
C23 1.1640(8) .6177(6) .01870(10) .059(2) aniso . . . C
O24 1.2485(5) .0807(4) .02201(9) .0740(10) aniso . . . O
C25 .3615(7) .8863(7) .21250(10) .069(2) aniso . . . C
O26 1.1693(5) .3804(5) .21840(9) .0830(10) aniso . . . O
O27 1.4834(6) .4406(5) .18163(9) .081(2) aniso . . . O
H3 1.1008(6) .7269(6) .07913(9) .053 iso calc C3 R H
H5 1.1409(7) .2794(6) .12910(10) .067 iso calc C5 R H
H6 1.1949(7) .1313(6) .08170(10) .068 iso calc C6 R H
H7A 1.0051(7) .5489(6) .15440(10) .065 iso calc C7 R H
H7B 1.2059(7) .6255(6) .15180(10) .065 iso calc C7 R H
H11A .5950(7) .6680(6) .14030(10) .070 iso calc C11 R H
H11B .7638(7) .5626(6) .12610(10) .070 iso calc C11 R H
H12A .7190(7) .6862(7) .07500(10) .080 iso calc C12 R H
H12B .5294(7) .6045(7) .08610(10) .080 iso calc C12 R H
H13A .4159(7) .8777(8) .10030(10) .080 iso calc C13 R H
H13B .4883(7) .8892(8) .06450(10) .080 iso calc C13 R H
H14A .5915(7) 1.1306(7) .09600(10) .072 iso calc C14 R H
H14B .7580(7) 1.0267(7) .08090(10) .072 iso calc C14 R H
H15 .8417(7) 1.0807(6) .13340(9) .057 iso calc C15 R H
H16A .5478(7) 1.1450(6) .15479(9) .063 iso calc C16 R H
H16B .4908(7) .9471(6) .15297(9) .063 iso calc C16 R H
H17 .7075(5) .8862(5) .19190(7) .061 iso calc N17 R H
H18A .860(3) 1.095(3) .2212(3) .080 iso calc C18 R H
H18B .7880(10) 1.2349(7) .1964(7) .080 iso calc C18 R H
H18C .927(2) 1.089(3) .1850(5) .080 iso calc C18 R H
H19A .5686(7) 1.0084(6) .23700(10) .071 iso calc C19 R H
H19B .4613(7) 1.1346(6) .21360(10) .071 iso calc C19 R H
H21A 1.1212(7) .3379(6) -.02040(10) .073 iso calc C21 R H
H21B 1.3301(7) .2829(6) -.02370(10) .073 iso calc C21 R H
H22A 1.2998(8) .5907(6) -.02520(10) .078 iso calc C22 R H
H22B 1.4242(8) .5336(6) .00430(10) .078 iso calc C22 R H
H23A 1.2026(8) .7378(6) .02240(10) .073 iso calc C23 R H
H23B 1.0412(8) .6199(6) .00910(10) .073 iso calc C23 R H
H25A .276(3) .900(3) .2303(5) .087 iso calc C25 R H
H25B .4132(9) .7703(7) .2130(8) .087 iso calc C25 R H
H25C .297(3) .904(3) .1924(4) .087 iso calc C25 R H
H261 1.0623(5) .4643(5) .22009(9) .104 iso calc O26 R H
H262 1.1690(5) .3230(5) .23536(9) .104 iso calc O26 R H
H271 1.5929(6) .5196(5) .19872(9) .102 iso calc O27 R H
H272 1.3607(6) .4064(5) .19805(9) .102 iso calc O27 R H

loop_
_atom_site_aniso_label
_atom_site_aniso_U_11
_atom_site_aniso_U_22
_atom_site_aniso_U_33
_atom_site_aniso_U_12
_atom_site_aniso_U_13
_atom_site_aniso_U_23
Cl .0726(9) .0636(7) .0601(6) .0145(8) .0049(7) .0088(6)
C1 .036(3) .043(2) .057(2) .004(3) .002(2) -.002(2)
C2 .037(3) .043(2) .050(2) -.001(3) -.001(2) .004(2)
C3 .044(3) .038(2) .046(2) .001(2) .000(2) -.001(2)
C4 .032(3) .050(3) .048(2) .006(2) .000(2) .002(2)
C5 .057(3) .045(3) .060(3) .005(3) .002(3) .015(2)
C6 .054(3) .040(2) .069(3) .001(3) .001(3) .004(2)
C7 .050(3) .062(3) .044(2) .004(3) .001(2) .002(2)
C8 .047(3) .058(3) .033(2) .006(3) .002(2) .001(2)
O9 .044(2) .063(2) .069(2) -.007(2) -.004(2) -.002(2)
N10 .038(2) .049(2) .046(2) .003(2) .000(2) .004(2)
C11 .045(3) .055(3) .067(3) -.004(3) .004(3) .004(2)
C12 .048(3) .082(4) .062(3) -.004(3) -.005(3) -.015(3)
C13 .049(3) .093(4) .049(3) .007(3) -.007(2) .003(3)
C14 .054(3) .072(3) .047(2) .009(3) -.004(3) .009(2)
C15 .043(3) .046(2) .047(2) .009(2) -.003(2) .005(2)
C16 .044(3) .060(3) .046(2) .007(3) -.003(2) .002(2)
N17 .054(2) .049(2) .043(2) .003(2) .000(2) -.002(2)
C18 .066(3) .064(3) .062(3) -.006(3) -.013(3) -.009(2)
C19 .062(3) .060(3) .048(2) .009(3) .012(3) -.010(3)
C20 .043(3) .050(3) .070(3) -.001(3) -.003(3) -.012(2)
C21 .050(3) .067(3) .059(3) .009(3) -.001(2) -.016(3)
C22 .065(4) .067(3) .054(3) -.004(3) .008(3) -.002(2)
C23 .074(3) .051(3) .051(2) .011(3) .004(3) .005(2)
O24 .080(3) .051(2) .090(3) .011(2) .000(2) -.017(2)
C25 .059(3) .083(4) .066(3) .000(3) .015(3) -.005(3)
O26 .066(2) .100(3) .084(2) .015(3) .007(2) .022(2)
O27 .087(3) .071(2) .085(3) -.002(3) .013(2) .007(2)

loop_
_atom_type_symbol
_atom_type_scat_dispersion_real
_atom_type_scat_dispersion_imag
_atom_type_scat_source
C .0181 .0091 'International Tables for X-ray Crystallography (Vol. IV) Tab.2.2B and 2.3.1'
H .0000 .0000 'International Tables for X-ray Crystallography (Vol. IV) Tab.2.2B and 2.3.1'
N .0311 .0180 'International Tables for X-ray Crystallography (Vol. IV) Tab.2.2B and 2.3.1'
O .0492 .0322 'International Tables for X-ray Crystallography (Vol. IV) Tab.2.2B and 2.3.1'
Cl .3639 .7018 'International Tables for X-ray Crystallography (Vol. IV) Tab.2.2B and 2.3.1'

loop_
_geom_angle_atom_site_label_1
_geom_angle_atom_site_label_2
_geom_angle_atom_site_label_3
_geom_angle
_geom_angle_publ_flag
C2 C1 C6 118.9(4) no
C2 C1 C20 121.0(4) no
C6 C1 C20 120.1(4) no
C1 C2 C3 118.4(4) no
C1 C2 C23 119.7(4) no
C3 C2 C23 121.9(4) no
C2 C3 C4 122.6(4) no
C2 C3 H3 118.8 no
C4 C3 H3 118.7 no
C3 C4 C5 118.8(4) no
C3 C4 C7 122.1(4) no
C5 C4 C7 119.0(4) no
C4 C5 C6 119.6(4) no
C4 C5 H5 120.2 no
C6 C5 H5 120.2 no
C1 C6 C5 121.7(4) no
C1 C6 H6 119.1 no
C5 C6 H6 119.2 no
C4 C7 C8 115.7(4) no
C4 C7 H7A 108.3 no
C4 C7 H7B 108.3 no
C8 C7 H7A 108.3 no
C8 C7 H7B 108.3 no
H7A C7 H7B 107.4 no
C7 C8 O9 120.6(4) no
C7 C8 N10 118.2(4) no
O9 C8 N10 121.2(4) no
C8 N10 C11 124.4(4) no
C8 N10 C15 118.6(4) no
C11 N10 C15 116.2(3) no
N10 C11 C12 110.4(4) no
N10 C11 H11A 109.6 no
N10 C11 H11B 109.6 no
C12 C11 H11A 109.6 no
C12 C11 H11B 109.6 no
H11A C11 H11B 108.1 no
C11 C12 C13 111.3(4) no
C11 C12 H12A 109.4 no
C11 C12 H12B 109.4 no
C13 C12 H12A 109.4 no
C13 C12 H12B 109.4 no
H12A C12 H12B 108.0 no
C12 C13 C14 110.7(5) no
C12 C13 H13A 109.5 no
C12 C13 H13B 109.5 no
C14 C13 H13A 109.5 no
C14 C13 H13B 109.5 no
H13A C13 H13B 108.1 no
C13 C14 C15 113.2(4) no
C13 C14 H14A 108.9 no
C13 C14 H14B 108.9 no
C15 C14 H14A 108.9 no
C15 C14 H14B 108.9 no
H14A C14 H14B 107.7 no
N10 C15 C14 109.4(3) no
N10 C15 C16 110.8(4) no
N10 C15 H15 108.6 no
C14 C15 C16 110.6(3) no
C14 C15 H15 108.6 no
C16 C15 H15 108.6 no
C15 C16 N17 113.4(3) no
C15 C16 H16A 108.9 no
C15 C16 H16B 108.9 no
N17 C16 H16A 108.9 no
N17 C16 H16B 108.9 no
H16A C16 H16B 107.7 no
C16 N17 C18 113.3(3) no
C16 N17 C19 111.8(3) no
C16 N17 H17 107.2 no
C18 N17 C19 109.8(4) no
C18 N17 H17 107.2 no
C19 N17 H17 107.2 no
N17 C18 H18A 109.5 no
N17 C18 H18B 109.5 no
N17 C18 H18C 109.5 no
H18A C18 H18B 109.5 no
H18A C18 H18C 109.5 no
H18B C18 H18C 109.5 no
N17 C19 C25 114.2(4) no
N17 C19 H19A 108.7 no
N17 C19 H19B 108.7 no
C25 C19 H19A 108.7 no
C25 C19 H19B 108.7 no
H19A C19 H19B 107.6 no
C1 C20 C21 117.9(4) no
C1 C20 O24 120.7(4) no
C21 C20 O24 121.4(4) no
C20 C21 C22 113.0(4) no
C20 C21 H21A 109.0 no
C20 C21 H21B 109.0 no
C22 C21 H21A 109.0 no
C22 C21 H21B 109.0 no
H21A C21 H21B 107.8 no
C21 C22 C23 109.1(4) no
C21 C22 H22A 109.9 no
C21 C22 H22B 109.9 no
C23 C22 H22A 109.8 no
C23 C22 H22B 109.8 no
H22A C22 H22B 108.3 no
C2 C23 C22 111.0(4) no
C2 C23 H23A 109.4 no
C2 C23 H23B 109.4 no
C22 C23 H23A 109.4 no
C22 C23 H23B 109.4 no
H23A C23 H23B 108.0 no
C19 C25 H25A 109.5 no
C19 C25 H25B 109.5 no
C19 C25 H25C 109.5 no
H25A C25 H25B 109.5 no
H25A C25 H25C 109.5 no
H25B C25 H25C 109.5 no
H261 O26 H262 106.1 no
H271 O27 H272 105.7 no

loop_
_geom_bond_atom_site_label_1
_geom_bond_atom_site_label_2
_geom_bond_distance
_geom_bond_publ_flag
C1 C2 1.409(6) no
C1 C6 1.390(6) no
C1 C20 1.486(6) no
C2 C3 1.377(6) no
C2 C23 1.512(6) no
C3 C4 1.378(6) no
C3 H3 .930 no
C4 C5 1.395(6) no
C4 C7 1.525(6) no
C5 C6 1.371(6) no
C5 H5 .930 no
C6 H6 .930 no
C7 C8 1.506(7) no
C7 H7A .970 no
C7 H7B .970 no
C8 O9 1.235(6) no
C8 N10 1.370(6) no
N10 C11 1.461(6) no
N10 C15 1.477(6) no
C11 C12 1.529(7) no
C11 H11A .970 no
C11 H11B .970 no
C12 C13 1.513(8) no
C12 H12A .970 no
C12 H12B .970 no
C13 C14 1.523(8) no
C13 H13A .970 no
C13 H13B .970 no
C14 C15 1.532(6) no
C14 H14A .970 no
C14 H14B .970 no
C15 C16 1.535(6) no
C15 H15 .980 no
C16 N17 1.507(5) no
C16 H16A .970 no
C16 H16B .970 no
N17 C18 1.487(6) no
N17 C19 1.504(6) no
N17 H17 .910 no
C18 H18A .960 no
C18 H18B .960 no
C18 H18C .960 no
C19 C25 1.495(7) no
C19 H19A .970 no
C19 H19B .970 no
C20 C21 1.490(7) no
C20 O24 1.223(6) no
C21 C22 1.519(7) no
C21 H21A .970 no
C21 H21B .970 no
C22 C23 1.526(7) no
C22 H22A .970 no
C22 H22B .970 no
C23 H23A .970 no
C23 H23B .970 no
C25 H25A .960 no
C25 H25B .960 no
C25 H25C .960 no
O26 H261 1.004 no
O26 H262 .825 no
O27 H271 1.217 no
O27 H272 1.143 no

loop_
_geom_torsion_atom_site_label_1
_geom_torsion_atom_site_label_2
_geom_torsion_atom_site_label_3
_geom_torsion_atom_site_label_4
_geom_torsion
_geom_torsion_publ_flag
C6 C1 C2 C3 .4(6) no
C6 C1 C2 C23 -179.8(4) no
C20 C1 C2 C3 -178.9(4) no
C20 C1 C2 C23 .8(6) no
C2 C1 C6 C5 -1.0(7) no
C2 C1 C6 H6 178.9 no
C20 C1 C6 C5 178.3(4) no
C20 C1 C6 H6 -1.7 no
C2 C1 C20 C21 1.4(6) no
C2 C1 C20 O24 -178.2(4) no
C6 C1 C20 C21 -177.9(4) no
C6 C1 C20 O24 2.4(7) no
C1 C2 C3 C4 .4(6) no
C1 C2 C3 H3 -179.6 no
C23 C2 C3 C4 -179.4(4) no
C23 C2 C3 H3 .6 no
C1 C2 C23 C22 -30.9(6) no
C1 C2 C23 H23A -151.8 no
C1 C2 C23 H23B 90.0 no
C3 C2 C23 C22 148.9(4) no
C3 C2 C23 H23A 28.0 no
C3 C2 C23 H23B -90.2 no
C2 C3 C4 C5 -.6(6) no
C2 C3 C4 C7 176.6(4) no
H3 C3 C4 C5 179.4 no
H3 C3 C4 C7 -3.4 no
C3 C4 C5 C6 .0(7) no
C3 C4 C5 H5 180.0 no
C7 C4 C5 C6 -177.3(4) no
C7 C4 C5 H5 2.7 no
C3 C4 C7 C8 18.3(6) yes
C3 C4 C7 H7A 140.1 no
C3 C4 C7 H7B -103.6 no
C5 C4 C7 C8 -164.5(4) no
C5 C4 C7 H7A -42.7 no
C5 C4 C7 H7B 73.6 no
C4 C5 C6 C1 .8(7) no
C4 C5 C6 H6 -179.2 no
H5 C5 C6 C1 -179.2 no
H5 C5 C6 H6 .8 no
C4 C7 C8 O9 -102.0(5) no
C4 C7 C8 N10 78.7(5) yes
H7A C7 C8 O9 136.2 no
H7A C7 C8 N10 -43.1 no
H7B C7 C8 O9 19.9 no
H7B C7 C8 N10 -159.4 no
C7 C8 N10 C11 -10.9(6) no
C7 C8 N10 C15 179.8(4) no
O9 C8 N10 C11 169.8(4) no
O9 C8 N10 C15 .5(6) yes
C8 N10 C11 C12 -113.8(5) no
C8 N10 C11 H11A 125.5 no
C8 N10 C11 H11B 7.0 no
C15 N10 C11 C12 55.8(5) no
C15 N10 C11 H11A -65.0 no
C15 N10 C11 H11B 176.5 no
C8 N10 C15 C14 116.9(4) no
C8 N10 C15 C16 -120.8(4) no
C8 N10 C15 H15 -1.6 no
C11 N10 C15 C14 -53.3(5) no
C11 N10 C15 C16 69.0(5) no
C11 N10 C15 H15 -171.8 no
N10 C11 C12 C13 -54.6(5) no
N10 C11 C12 H12A 66.3 no
N10 C11 C12 H12B -175.6 no
H11A C11 C12 C13 66.1 no
H11A C11 C12 H12A -172.9 no
H11A C11 C12 H12B -54.8 no
H11B C11 C12 C13 -175.4 no
H11B C11 C12 H12A -54.4 no
H11B C11 C12 H12B 63.7 no
C11 C12 C13 C14 54.0(5) no
C11 C12 C13 H13A -66.8 no
C11 C12 C13 H13B 174.9 no
H12A C12 C13 C14 -66.9 no
H12A C12 C13 H13A 172.3 no
H12A C12 C13 H13B 53.9 no
H12B C12 C13 C14 175.0 no
H12B C12 C13 H13A 54.2 no
H12B C12 C13 H13B -64.2 no
C12 C13 C14 C15 -53.0(5) no
C12 C13 C14 H14A -174.4 no
C12 C13 C14 H14B 68.3 no
H13A C13 C14 C15 67.8 no
H13A C13 C14 H14A -53.6 no
H13A C13 C14 H14B -170.9 no
H13B C13 C14 C15 -173.9 no
H13B C13 C14 H14A 64.8 no
H13B C13 C14 H14B -52.5 no
C13 C14 C15 N10 50.8(5) no
C13 C14 C15 C16 -71.6(5) yes
C13 C14 C15 H15 169.3 no
H14A C14 C15 N10 172.2 no
H14A C14 C15 C16 49.8 no
H14A C14 C15 H15 -69.4 no
H14B C14 C15 N10 -70.6 no
H14B C14 C15 C16 167.0 no
H14B C14 C15 H15 47.9 no
N10 C15 C16 N17 56.7(5) yes
N10 C15 C16 H16A 178.1 no
N10 C15 C16 H16B -64.7 no
C14 C15 C16 N17 178.3(3) no
C14 C15 C16 H16A -60.3 no
C14 C15 C16 H16B 56.9 no
H15 C15 C16 N17 -62.5 no
H15 C15 C16 H16A 58.9 no
H15 C15 C16 H16B 176.1 no
C15 C16 N17 C18 59.1(5) no
C15 C16 N17 C19 -176.2(3) no
C15 C16 N17 H17 -59.0 yes
H16A C16 N17 C18 -62.3 no
H16A C16 N17 C19 62.4 no
H16A C16 N17 H17 179.6 no
H16B C16 N17 C18 -179.5 no
H16B C16 N17 C19 -54.8 no
H16B C16 N17 H17 62.4 no
C16 N17 C18 H18A 177.4 no
C16 N17 C18 H18B 57.4 no
C16 N17 C18 H18C -62.6 no
C19 N17 C18 H18A 51.6 no
C19 N17 C18 H18B -68.4 no
C19 N17 C18 H18C 171.6 no
H17 N17 C18 H18A -64.5 no
H17 N17 C18 H18B 175.5 no
H17 N17 C18 H18C 55.5 no
C16 N17 C19 C25 62.8(5) no
C16 N17 C19 H19A -175.6 no
C16 N17 C19 H19B -58.7 no
C18 N17 C19 C25 -170.5(4) no
C18 N17 C19 H19A -48.9 no
C18 N17 C19 H19B 67.9 no
H17 N17 C19 C25 -54.4 no
H17 N17 C19 H19A 67.2 no
H17 N17 C19 H19B -175.9 no
N17 C19 C25 H25A 174.7 no
N17 C19 C25 H25B 54.7 no
N17 C19 C25 H25C -65.3 no
H19A C19 C25 H25A 53.1 no
H19A C19 C25 H25B -66.8 no
H19A C19 C25 H25C 173.1 no
H19B C19 C25 H25A -63.8 no
H19B C19 C25 H25B 176.3 no
H19B C19 C25 H25C 56.2 no
C1 C20 C21 C22 27.1(6) no
C1 C20 C21 H21A -94.2 no
C1 C20 C21 H21B 148.4 no
O24 C20 C21 C22 -153.3(5) no
O24 C20 C21 H21A 85.4 no
O24 C20 C21 H21B -32.0 no
C20 C21 C22 C23 -56.4(5) no
C20 C21 C22 H22A -176.9 no
C20 C21 C22 H22B 64.1 no
H21A C21 C22 C23 64.9 no
H21A C21 C22 H22A -55.6 no
H21A C21 C22 H22B -174.6 no
H21B C21 C22 C23 -177.7 no
H21B C21 C22 H22A 61.8 no
H21B C21 C22 H22B -57.2 no
C21 C22 C23 C2 57.7(5) no
C21 C22 C23 H23A 178.6 no
C21 C22 C23 H23B -63.2 no
H22A C22 C23 C2 178.2 no
H22A C22 C23 H23A -61.0 no
H22A C22 C23 H23B 57.3 no
H22B C22 C23 C2 -62.8 no
H22B C22 C23 H23A 58.1 no
H22B C22 C23 H23B 176.3 no
